data_1566293
loop_
_publ_author_name
'Wu, Yu-Zhuo'
'Xia, Gui-Yang'
'Xia, Huan'
'Wang, Ling-Yan'
'Wang, Ya-Nan'
'Li, Li'
'Shang, Hong-Cai'
'Lin, Sheng'

_publ_section_title
;
 <i>Seco</i> and Nor-<i>seco</i> Isodhilarane-Type Meroterpenoids from
 <i>Penicillium purpurogenum</i> and the Configuration Revisions of
 Related Compounds.
;
_journal_issue 1
_journal_name_full 'Journal of natural products'
_journal_page_first 248
_journal_page_last 255
_journal_paper_doi 10.1021/acs.jnatprod.1c01025
_journal_volume 85
_journal_year 2022
_chemical_absolute_configuration ad
_chemical_formula_moiety 'C26 H30 O9'
_chemical_formula_sum 'C26 H30 O9'
_chemical_formula_weight 486.50
_space_group_crystal_system orthorhombic
_space_group_IT_number 19
_space_group_name_Hall 'P 2ac 2ab'
_space_group_name_H-M_alt 'P 21 21 21'
_atom_sites_solution_hydrogens geom
_atom_sites_solution_primary direct
_audit_creation_date 2017-11-22
_audit_creation_method
;
Olex2 1.2
(compiled 2017.08.10 svn.r3458 for OlexSys, GUI svn.r5381)
;
_cell_angle_alpha 90
_cell_angle_beta 90
_cell_angle_gamma 90
_cell_formula_units_Z 4
_cell_length_a 8.20954(15)
_cell_length_b 13.0261(2)
_cell_length_c 22.2179(3)
_cell_measurement_reflns_used 11268
_cell_measurement_temperature 100.00(10)
_cell_measurement_theta_max 73.6330
_cell_measurement_theta_min 3.9210
_cell_volume 2375.94(7)
_computing_cell_refinement 'CrysAlisPro 1.171.38.43f (Rigaku OD, 2015)'
_computing_data_collection 'CrysAlisPro 1.171.38.43f (Rigaku OD, 2015)'
_computing_data_reduction 'CrysAlisPro 1.171.38.43f (Rigaku OD, 2015)'
_computing_molecular_graphics 'Olex2 (Dolomanov et al., 2009)'
_computing_publication_material 'Olex2 (Dolomanov et al., 2009)'
_computing_structure_refinement 'ShelXL (Sheldrick, 2015)'
_computing_structure_solution 'ShelXT (Sheldrick, 2015)'
_diffrn_ambient_environment N~2~
_diffrn_ambient_temperature 100.00(10)
_diffrn_detector 'CCD plate'
_diffrn_detector_area_resol_mean 5.2684
_diffrn_detector_type AtlasS2
_diffrn_measured_fraction_theta_full 1.000
_diffrn_measured_fraction_theta_max 0.990
_diffrn_measurement_details
;
List of Runs (angles in degrees, time in seconds):

  # Type    Start    End  Width  t~exp~   \w     \q     \k     \f   Frames
--------------------------------------------------------------------------
  1  \w   -115.00 -17.00   1.00    1.00    --  -40.98 -37.00  90.00   98
  2  \w    -65.00  33.00   1.00    1.00    --  -40.98  37.00 -90.00   98
  3  \w     23.00  97.00   1.00    1.00    --   40.98-125.00 -60.00   74
  4  \w     24.00 109.00   1.00    1.01    --  106.95 -94.00-150.00   85
  5  \w     78.00 178.00   1.00    1.01    --  106.95  61.00  90.00  100
  6  \w     94.00 178.00   1.00    1.01    --  106.95 125.00 -60.00   84
  7  \w     34.00 121.00   1.00    1.01    --  106.95-125.00 150.00   87
  8  \w     24.00 109.00   1.00    1.01    --  106.95 -94.00   0.00   85
  9  \w     74.00 178.00   1.00    1.01    --  106.95  77.00  30.00  104
 10  \w   -121.00   0.00   1.00    1.00    --  -40.98 -19.00-150.00  121
 11  \w   -117.00  -8.00   1.00    1.00    --  -40.98 -77.00   0.00  109
 12  \w     81.00 178.00   1.00    1.01    --  106.95  45.00-180.00   97
 13  \w     79.00 178.00   1.00    1.01    --  106.95  30.00   0.00   99
 14  \w     76.00 178.00   1.00    1.01    --  106.95  70.00-170.00  102
 15  \w     79.00 178.00   1.00    1.01    --  106.95  30.00 -90.00   99
;
_diffrn_measurement_device 'four-circle diffractometer'
_diffrn_measurement_device_type 'SuperNova, Dual, Cu at zero, AtlasS2'
_diffrn_measurement_method '\w scans'
_diffrn_orient_matrix_type 'CrysAlisPro convention (1999,Acta A55,543-557)'
_diffrn_orient_matrix_UB_11 -0.0824833000
_diffrn_orient_matrix_UB_12 -0.0181575000
_diffrn_orient_matrix_UB_13 -0.0613874000
_diffrn_orient_matrix_UB_21 0.1224542000
_diffrn_orient_matrix_UB_22 -0.0864779000
_diffrn_orient_matrix_UB_23 -0.0136751000
_diffrn_orient_matrix_UB_31 -0.1159017000
_diffrn_orient_matrix_UB_32 -0.0786329000
_diffrn_orient_matrix_UB_33 0.0291328000
_diffrn_radiation_monochromator mirror
_diffrn_radiation_probe x-ray
_diffrn_radiation_type CuK\a
_diffrn_radiation_wavelength 1.54184
_diffrn_reflns_av_R_equivalents 0.0435
_diffrn_reflns_av_unetI/netI 0.0275
_diffrn_reflns_Laue_measured_fraction_full 1.000
_diffrn_reflns_Laue_measured_fraction_max 0.990
_diffrn_reflns_limit_h_max 10
_diffrn_reflns_limit_h_min -9
_diffrn_reflns_limit_k_max 16
_diffrn_reflns_limit_k_min -15
_diffrn_reflns_limit_l_max 27
_diffrn_reflns_limit_l_min -27
_diffrn_reflns_number 20105
_diffrn_reflns_point_group_measured_fraction_full 1.000
_diffrn_reflns_point_group_measured_fraction_max 0.981
_diffrn_reflns_theta_full 67.684
_diffrn_reflns_theta_max 73.634
_diffrn_reflns_theta_min 3.934
_diffrn_source 'micro-focus sealed X-ray tube'
_diffrn_source_type 'SuperNova (Cu) X-ray Source'
_exptl_absorpt_coefficient_mu 0.857
_exptl_absorpt_correction_T_max 1.00000
_exptl_absorpt_correction_T_min 0.64149
_exptl_absorpt_correction_type multi-scan
_exptl_absorpt_process_details
;
CrysAlisPro 1.171.38.43f (Rigaku Oxford Diffraction, 2015)
Empirical absorption correction using spherical harmonics,
 implemented in SCALE3 ABSPACK scaling algorithm.
;
_exptl_crystal_colour colourless
_exptl_crystal_colour_primary colourless
_exptl_crystal_density_diffrn 1.360
_exptl_crystal_description block
_exptl_crystal_F_000 1032
_exptl_crystal_size_max 0.16
_exptl_crystal_size_mid 0.12
_exptl_crystal_size_min 0.11
_refine_diff_density_max 0.231
_refine_diff_density_min -0.253
_refine_diff_density_rms 0.047
_refine_ls_abs_structure_details
;
 Flack x determined using 1853 quotients [(I+)-(I-)]/[(I+)+(I-)]
 (Parsons, Flack and Wagner, Acta Cryst. B69 (2013) 249-259).
;
_refine_ls_abs_structure_Flack 0.00(7)
_refine_ls_extinction_method none
_refine_ls_goodness_of_fit_ref 1.051
_refine_ls_hydrogen_treatment constr
_refine_ls_matrix_type full
_refine_ls_number_parameters 322
_refine_ls_number_reflns 4708
_refine_ls_number_restraints 0
_refine_ls_restrained_S_all 1.051
_refine_ls_R_factor_all 0.0397
_refine_ls_R_factor_gt 0.0381
_refine_ls_shift/su_max 0.000
_refine_ls_shift/su_mean 0.000
_refine_ls_structure_factor_coef Fsqd
_refine_ls_weighting_details 'w=1/[\s^2^(Fo^2^)+(0.0681P)^2^+0.2429P] where P=(Fo^2^+2Fc^2^)/3'
_refine_ls_weighting_scheme calc
_refine_ls_wR_factor_gt 0.0997
_refine_ls_wR_factor_ref 0.1014
_reflns_Friedel_coverage 0.735
_reflns_Friedel_fraction_full 1.000
_reflns_Friedel_fraction_max 0.969
_reflns_number_gt 4517
_reflns_number_total 4708
_reflns_threshold_expression 'I > 2\s(I)'
_cod_data_source_file np1c01025_si_003.cif
_cod_data_source_block xgy-3
_cod_original_cell_volume 2375.95(7)
_cod_database_code 1566293
_shelx_shelxl_version_number 2017/1
_shelx_space_group_comment
;
The symmetry employed for this shelxl refinement is uniquely defined
by the following loop, which should always be used as a source of
symmetry information in preference to the above space-group names.
They are only intended as comments.
;
_reflns_odcompleteness_completeness 100.00
_reflns_odcompleteness_iscentric 1
_reflns_odcompleteness_theta 66.97
_olex2_refinement_description
;
1. Fixed Uiso
 At 1.2 times of:
  All C(H) groups, All C(H,H) groups
 At 1.5 times of:
  All C(H,H,H) groups
2.a Ternary CH refined with riding coordinates:
 C5(H5), C22(H22), C23(H23), C9(H9)
2.b Secondary CH2 refined with riding coordinates:
 C6(H6A,H6B), C13(H13A,H13B), C25(H25A,H25B)
2.c Aromatic/amide H refined with riding coordinates:
 C14(H14), C2(H2)
2.d Idealised Me refined as rotating group:
 C19(H19A,H19B,H19C), C24(H24A,H24B,H24C), C18(H18A,H18B,H18C), C17(H17A,H17B,
 H17C), C26(H26A,H26B,H26C), C21(H21A,H21B,H21C)
;
_olex2_date_sample_data_collection 2017-11-22
_olex2_submission_special_instructions 'No special instructions were received'
_oxdiff_exptl_absorpt_empirical_details
;
Empirical correction (ABSPACK) includes:
- Absorption correction using spherical harmonics
- Frame scaling
- Detector area scaling
;
_oxdiff_exptl_absorpt_empirical_full_max 2.020
_oxdiff_exptl_absorpt_empirical_full_min 0.651

loop_
_space_group_symop_operation_xyz
'x, y, z'
'-x+1/2, -y, z+1/2'
'-x, y+1/2, -z+1/2'
'x+1/2, -y+1/2, -z'

loop_
_atom_site_label
_atom_site_type_symbol
_atom_site_fract_x
_atom_site_fract_y
_atom_site_fract_z
_atom_site_U_iso_or_equiv
_atom_site_adp_type
_atom_site_occupancy
_atom_site_site_symmetry_order
_atom_site_calc_flag
_atom_site_refinement_flags_posn
_atom_site_refinement_flags_adp
_atom_site_refinement_flags_occupancy
_atom_site_disorder_assembly
_atom_site_disorder_group
O5 O 0.6843(2) 0.50440(12) 0.33717(7) 0.0240(3) Uani 1 1 d . . . . .
O4 O 0.4074(2) 0.59659(13) 0.42304(7) 0.0271(4) Uani 1 1 d . . . . .
O2 O -0.06986(19) 0.34198(12) 0.16659(8) 0.0241(4) Uani 1 1 d . . . . .
O7 O 0.7525(2) 0.27837(13) 0.45125(8) 0.0274(4) Uani 1 1 d . . . . .
O1 O -0.0789(2) 0.17372(13) 0.15595(8) 0.0300(4) Uani 1 1 d . . . . .
O3 O 0.2548(2) 0.47517(14) 0.46783(8) 0.0294(4) Uani 1 1 d . . . . .
O6 O 0.6587(2) 0.43200(13) 0.49103(7) 0.0251(4) Uani 1 1 d . . . . .
O9 O 0.5134(2) 0.24052(13) 0.20003(7) 0.0261(4) Uani 1 1 d . . . . .
O8 O 0.8130(2) 0.19821(14) 0.36528(8) 0.0312(4) Uani 1 1 d . . . . .
C20 C 0.3608(3) 0.50006(18) 0.43345(9) 0.0226(5) Uani 1 1 d . . . . .
C15 C 0.1678(3) 0.42583(16) 0.21191(9) 0.0187(4) Uani 1 1 d . . . . .
C7 C 0.5268(3) 0.22784(17) 0.39326(10) 0.0215(4) Uani 1 1 d . . . . .
C14 C 0.2142(3) 0.50365(17) 0.24737(9) 0.0207(5) Uani 1 1 d . . . . .
H14 H 0.158081 0.564975 0.241982 0.025 Uiso 1 1 calc R . . . .
C1 C 0.0008(3) 0.24857(18) 0.16884(10) 0.0230(5) Uani 1 1 d . . . . .
C3 C 0.2475(3) 0.32488(18) 0.21147(9) 0.0193(4) Uani 1 1 d . . . . .
C11 C 0.4593(3) 0.42596(16) 0.39348(9) 0.0197(4) Uani 1 1 d . . . . .
C6 C 0.4650(3) 0.22126(16) 0.32834(10) 0.0212(4) Uani 1 1 d . . . . .
H6A H 0.533090 0.174060 0.305792 0.025 Uiso 1 1 calc R . . . .
H6B H 0.354784 0.194493 0.328249 0.025 Uiso 1 1 calc R . . . .
C16 C 0.0310(3) 0.43596(17) 0.16623(10) 0.0213(4) Uani 1 1 d . . . . .
C10 C 0.6296(3) 0.47580(16) 0.38460(10) 0.0214(4) Uani 1 1 d . . . . .
C5 C 0.4671(3) 0.32589(16) 0.29782(9) 0.0186(4) Uani 1 1 d . . . . .
H5 H 0.579948 0.350251 0.299292 0.022 Uiso 1 1 calc R . . . .
C13 C 0.3454(3) 0.50508(17) 0.29488(9) 0.0210(4) Uani 1 1 d . . . . .
H13A H 0.323556 0.561606 0.322130 0.025 Uiso 1 1 calc R . . . .
H13B H 0.448777 0.518966 0.275366 0.025 Uiso 1 1 calc R . . . .
C22 C 0.4766(3) 0.32341(17) 0.42971(9) 0.0209(4) Uani 1 1 d . . . . .
H22 H 0.373613 0.309158 0.450375 0.025 Uiso 1 1 calc R . . . .
C8 C 0.7120(3) 0.23200(17) 0.39795(11) 0.0242(5) Uani 1 1 d . . . . .
C19 C 0.1916(3) 0.36487(17) 0.34910(10) 0.0219(4) Uani 1 1 d . . . . .
H19A H 0.200695 0.314821 0.380637 0.033 Uiso 1 1 calc GR . . . .
H19B H 0.142922 0.333755 0.314308 0.033 Uiso 1 1 calc GR . . . .
H19C H 0.124774 0.420847 0.362541 0.033 Uiso 1 1 calc GR . . . .
C12 C 0.3635(3) 0.40559(16) 0.33266(9) 0.0189(4) Uani 1 1 d . . . . .
C4 C 0.4215(3) 0.31787(17) 0.23110(9) 0.0198(4) Uani 1 1 d . . . . .
C2 C 0.1712(3) 0.24310(18) 0.18875(9) 0.0219(4) Uani 1 1 d . . . . .
H2 H 0.227190 0.181287 0.185454 0.026 Uiso 1 1 calc R . . . .
C23 C 0.6131(3) 0.33167(18) 0.47677(10) 0.0248(5) Uani 1 1 d . . . . .
H23 H 0.578976 0.296340 0.513611 0.030 Uiso 1 1 calc R . . . .
C25 C 0.5425(3) 0.34688(19) 0.18555(10) 0.0264(5) Uani 1 1 d . . . . .
H25A H 0.503032 0.372193 0.147170 0.032 Uiso 1 1 calc R . . . .
H25B H 0.643514 0.377577 0.199316 0.032 Uiso 1 1 calc R . . . .
C24 C 0.4779(3) 0.12843(18) 0.42679(11) 0.0270(5) Uani 1 1 d . . . . .
H24A H 0.361324 0.123857 0.428812 0.040 Uiso 1 1 calc GR . . . .
H24B H 0.521965 0.129733 0.466804 0.040 Uiso 1 1 calc GR . . . .
H24C H 0.520071 0.070002 0.405553 0.040 Uiso 1 1 calc GR . . . .
C18 C -0.0896(3) 0.52119(18) 0.17987(11) 0.0263(5) Uani 1 1 d . . . . .
H18A H -0.179053 0.517395 0.152138 0.040 Uiso 1 1 calc GR . . . .
H18B H -0.036477 0.586489 0.175848 0.040 Uiso 1 1 calc GR . . . .
H18C H -0.129459 0.513571 0.220239 0.040 Uiso 1 1 calc GR . . . .
C17 C 0.0995(3) 0.4469(2) 0.10252(10) 0.0269(5) Uani 1 1 d . . . . .
H17A H 0.171792 0.390761 0.094235 0.040 Uiso 1 1 calc GR . . . .
H17B H 0.158070 0.510486 0.099311 0.040 Uiso 1 1 calc GR . . . .
H17C H 0.011587 0.446448 0.074024 0.040 Uiso 1 1 calc GR . . . .
C26 C 0.3186(4) 0.67780(19) 0.45355(11) 0.0344(6) Uani 1 1 d . . . . .
H26A H 0.319871 0.738696 0.429224 0.052 Uiso 1 1 calc GR . . . .
H26B H 0.369150 0.691890 0.491625 0.052 Uiso 1 1 calc GR . . . .
H26C H 0.207994 0.656474 0.459978 0.052 Uiso 1 1 calc GR . . . .
C9 C 0.7352(3) 0.48304(18) 0.44097(11) 0.0246(5) Uani 1 1 d . . . . .
H9 H 0.838021 0.447628 0.432611 0.030 Uiso 1 1 calc R . . . .
C21 C 0.7756(4) 0.5918(2) 0.46068(11) 0.0324(6) Uani 1 1 d . . . . .
H21A H 0.677890 0.625870 0.473464 0.049 Uiso 1 1 calc GR . . . .
H21B H 0.822884 0.628629 0.427577 0.049 Uiso 1 1 calc GR . . . .
H21C H 0.851740 0.589612 0.493468 0.049 Uiso 1 1 calc GR . . . .

loop_
_atom_site_aniso_label
_atom_site_aniso_U_11
_atom_site_aniso_U_22
_atom_site_aniso_U_33
_atom_site_aniso_U_23
_atom_site_aniso_U_13
_atom_site_aniso_U_12
O5 0.0240(8) 0.0226(8) 0.0255(7) -0.0006(6) 0.0011(7) -0.0037(7)
O4 0.0359(10) 0.0193(8) 0.0261(8) -0.0031(6) 0.0010(7) 0.0035(7)
O2 0.0165(8) 0.0227(8) 0.0332(8) 0.0014(7) -0.0009(6) -0.0027(6)
O7 0.0234(8) 0.0254(8) 0.0336(8) -0.0013(7) -0.0065(7) 0.0044(7)
O1 0.0244(9) 0.0256(9) 0.0400(9) -0.0006(7) -0.0045(7) -0.0063(7)
O3 0.0291(9) 0.0337(9) 0.0254(8) -0.0018(7) 0.0067(7) 0.0031(8)
O6 0.0286(9) 0.0245(8) 0.0223(7) -0.0002(6) -0.0035(7) -0.0007(7)
O9 0.0230(8) 0.0277(8) 0.0278(8) -0.0051(7) 0.0029(7) 0.0056(7)
O8 0.0236(9) 0.0284(9) 0.0416(10) -0.0040(7) 0.0013(8) 0.0045(7)
C20 0.0260(12) 0.0228(11) 0.0190(9) -0.0007(8) -0.0019(9) 0.0046(9)
C15 0.0149(10) 0.0212(11) 0.0198(9) 0.0022(8) 0.0025(8) 0.0006(8)
C7 0.0208(11) 0.0184(10) 0.0255(10) 0.0026(8) 0.0001(9) 0.0013(9)
C14 0.0193(11) 0.0194(10) 0.0233(10) 0.0011(8) 0.0029(8) 0.0030(8)
C1 0.0214(12) 0.0233(11) 0.0245(10) 0.0012(8) 0.0016(9) -0.0025(9)
C3 0.0172(10) 0.0225(11) 0.0183(9) 0.0016(8) 0.0031(8) 0.0007(8)
C11 0.0209(11) 0.0166(10) 0.0216(9) -0.0002(8) -0.0001(9) 0.0008(8)
C6 0.0211(11) 0.0169(10) 0.0255(10) -0.0019(8) 0.0004(9) 0.0012(8)
C16 0.0187(11) 0.0195(10) 0.0257(10) 0.0009(8) -0.0014(9) -0.0028(9)
C10 0.0230(12) 0.0147(9) 0.0264(10) -0.0025(8) -0.0002(9) 0.0009(8)
C5 0.0168(10) 0.0170(9) 0.0221(9) -0.0008(8) 0.0001(8) -0.0003(8)
C13 0.0224(11) 0.0184(10) 0.0223(9) -0.0008(8) 0.0006(9) 0.0003(9)
C22 0.0214(11) 0.0188(10) 0.0225(10) 0.0024(8) 0.0010(9) -0.0002(9)
C8 0.0249(12) 0.0176(10) 0.0301(11) 0.0026(9) -0.0027(9) 0.0018(9)
C19 0.0178(11) 0.0249(11) 0.0231(10) 0.0004(8) 0.0019(9) 0.0008(9)
C12 0.0181(11) 0.0184(10) 0.0203(9) -0.0008(8) 0.0011(8) 0.0010(8)
C4 0.0188(11) 0.0176(10) 0.0230(10) -0.0020(8) 0.0011(8) 0.0011(8)
C2 0.0209(11) 0.0214(10) 0.0234(9) -0.0006(8) 0.0021(9) 0.0005(9)
C23 0.0256(12) 0.0233(11) 0.0255(10) 0.0025(9) -0.0018(9) 0.0001(10)
C25 0.0210(12) 0.0330(13) 0.0251(10) 0.0003(9) 0.0030(9) 0.0015(10)
C24 0.0292(13) 0.0207(11) 0.0310(11) 0.0043(9) -0.0021(10) -0.0012(10)
C18 0.0195(11) 0.0251(11) 0.0345(12) 0.0025(9) -0.0034(9) 0.0024(9)
C17 0.0265(12) 0.0295(12) 0.0246(10) 0.0026(9) -0.0031(9) -0.0033(10)
C26 0.0502(17) 0.0230(12) 0.0299(11) -0.0063(10) -0.0017(12) 0.0114(12)
C9 0.0238(12) 0.0251(12) 0.0249(10) -0.0005(9) -0.0022(9) -0.0024(10)
C21 0.0384(15) 0.0292(13) 0.0296(12) -0.0013(10) -0.0086(11) -0.0084(11)

loop_
_atom_type_symbol
_atom_type_description
_atom_type_scat_dispersion_real
_atom_type_scat_dispersion_imag
_atom_type_scat_source
C C 0.0181 0.0091 'International Tables Vol C Tables 4.2.6.8 and 6.1.1.4'
H H 0.0000 0.0000 'International Tables Vol C Tables 4.2.6.8 and 6.1.1.4'
O O 0.0492 0.0322 'International Tables Vol C Tables 4.2.6.8 and 6.1.1.4'

loop_
_geom_angle_atom_site_label_1
_geom_angle_atom_site_label_2
_geom_angle_atom_site_label_3
_geom_angle
_geom_angle_site_symmetry_1
_geom_angle_site_symmetry_3
_geom_angle_publ_flag
C20 O4 C26 117.5(2) . . ?
C1 O2 C16 120.43(17) . . ?
C8 O7 C23 110.93(17) . . ?
C23 O6 C9 111.95(17) . . ?
C4 O9 C25 61.33(14) . . ?
O4 C20 C11 109.86(19) . . ?
O3 C20 O4 124.9(2) . . ?
O3 C20 C11 125.2(2) . . ?
C14 C15 C3 123.7(2) . . ?
C14 C15 C16 122.5(2) . . ?
C3 C15 C16 113.73(18) . . ?
C6 C7 C22 116.85(18) . . ?
C6 C7 C24 108.71(18) . . ?
C22 C7 C24 110.71(19) . . ?
C8 C7 C6 113.4(2) . . ?
C8 C7 C22 101.65(19) . . ?
C8 C7 C24 104.8(2) . . ?
C15 C14 H14 115.7 . . ?
C15 C14 C13 128.6(2) . . ?
C13 C14 H14 115.7 . . ?
O2 C1 C2 117.7(2) . . ?
O1 C1 O2 119.1(2) . . ?
O1 C1 C2 123.2(2) . . ?
C15 C3 C4 118.5(2) . . ?
C2 C3 C15 120.5(2) . . ?
C2 C3 C4 120.6(2) . . ?
C20 C11 C10 106.48(18) . . ?
C20 C11 C22 106.60(17) . . ?
C20 C11 C12 109.59(17) . . ?
C10 C11 C22 109.87(18) . . ?
C10 C11 C12 114.08(17) . . ?
C22 C11 C12 109.90(17) . . ?
C7 C6 H6A 109.3 . . ?
C7 C6 H6B 109.3 . . ?
H6A C6 H6B 108.0 . . ?
C5 C6 C7 111.45(17) . . ?
C5 C6 H6A 109.3 . . ?
C5 C6 H6B 109.3 . . ?
O2 C16 C15 109.80(17) . . ?
O2 C16 C18 103.84(18) . . ?
O2 C16 C17 106.75(17) . . ?
C15 C16 C17 110.76(19) . . ?
C18 C16 C15 114.35(18) . . ?
C18 C16 C17 110.9(2) . . ?
O5 C10 C11 125.2(2) . . ?
O5 C10 C9 119.1(2) . . ?
C9 C10 C11 115.63(18) . . ?
C6 C5 H5 106.6 . . ?
C6 C5 C12 111.80(17) . . ?
C6 C5 C4 111.54(17) . . ?
C12 C5 H5 106.6 . . ?
C4 C5 H5 106.6 . . ?
C4 C5 C12 113.26(18) . . ?
C14 C13 H13A 108.3 . . ?
C14 C13 H13B 108.3 . . ?
C14 C13 C12 115.89(19) . . ?
H13A C13 H13B 107.4 . . ?
C12 C13 H13A 108.3 . . ?
C12 C13 H13B 108.3 . . ?
C7 C22 C11 116.30(17) . . ?
C7 C22 H22 108.9 . . ?
C11 C22 H22 108.9 . . ?
C23 C22 C7 102.66(18) . . ?
C23 C22 C11 110.87(19) . . ?
C23 C22 H22 108.9 . . ?
O7 C8 C7 108.4(2) . . ?
O8 C8 O7 121.5(2) . . ?
O8 C8 C7 129.9(2) . . ?
H19A C19 H19B 109.5 . . ?
H19A C19 H19C 109.5 . . ?
H19B C19 H19C 109.5 . . ?
C12 C19 H19A 109.5 . . ?
C12 C19 H19B 109.5 . . ?
C12 C19 H19C 109.5 . . ?
C5 C12 C11 105.39(17) . . ?
C5 C12 C13 109.99(17) . . ?
C5 C12 C19 112.83(18) . . ?
C13 C12 C11 111.63(17) . . ?
C19 C12 C11 107.93(17) . . ?
C19 C12 C13 109.04(18) . . ?
O9 C4 C3 113.86(18) . . ?
O9 C4 C5 112.61(18) . . ?
O9 C4 C25 59.55(14) . . ?
C3 C4 C5 120.73(19) . . ?
C25 C4 C3 115.44(18) . . ?
C25 C4 C5 118.9(2) . . ?
C1 C2 H2 119.3 . . ?
C3 C2 C1 121.5(2) . . ?
C3 C2 H2 119.3 . . ?
O7 C23 C22 105.96(17) . . ?
O7 C23 H23 109.1 . . ?
O6 C23 O7 108.98(19) . . ?
O6 C23 C22 114.54(19) . . ?
O6 C23 H23 109.1 . . ?
C22 C23 H23 109.1 . . ?
O9 C25 C4 59.11(14) . . ?
O9 C25 H25A 117.9 . . ?
O9 C25 H25B 117.9 . . ?
C4 C25 H25A 117.9 . . ?
C4 C25 H25B 117.9 . . ?
H25A C25 H25B 115.0 . . ?
C7 C24 H24A 109.5 . . ?
C7 C24 H24B 109.5 . . ?
C7 C24 H24C 109.5 . . ?
H24A C24 H24B 109.5 . . ?
H24A C24 H24C 109.5 . . ?
H24B C24 H24C 109.5 . . ?
C16 C18 H18A 109.5 . . ?
C16 C18 H18B 109.5 . . ?
C16 C18 H18C 109.5 . . ?
H18A C18 H18B 109.5 . . ?
H18A C18 H18C 109.5 . . ?
H18B C18 H18C 109.5 . . ?
C16 C17 H17A 109.5 . . ?
C16 C17 H17B 109.5 . . ?
C16 C17 H17C 109.5 . . ?
H17A C17 H17B 109.5 . . ?
H17A C17 H17C 109.5 . . ?
H17B C17 H17C 109.5 . . ?
O4 C26 H26A 109.5 . . ?
O4 C26 H26B 109.5 . . ?
O4 C26 H26C 109.5 . . ?
H26A C26 H26B 109.5 . . ?
H26A C26 H26C 109.5 . . ?
H26B C26 H26C 109.5 . . ?
O6 C9 C10 110.96(19) . . ?
O6 C9 H9 107.7 . . ?
O6 C9 C21 107.65(19) . . ?
C10 C9 H9 107.7 . . ?
C21 C9 C10 114.7(2) . . ?
C21 C9 H9 107.7 . . ?
C9 C21 H21A 109.5 . . ?
C9 C21 H21B 109.5 . . ?
C9 C21 H21C 109.5 . . ?
H21A C21 H21B 109.5 . . ?
H21A C21 H21C 109.5 . . ?
H21B C21 H21C 109.5 . . ?

loop_
_geom_bond_atom_site_label_1
_geom_bond_atom_site_label_2
_geom_bond_distance
_geom_bond_site_symmetry_2
_geom_bond_publ_flag
O5 C10 1.205(3) . ?
O4 C20 1.335(3) . ?
O4 C26 1.453(3) . ?
O2 C1 1.349(3) . ?
O2 C16 1.478(3) . ?
O7 C8 1.370(3) . ?
O7 C23 1.453(3) . ?
O1 C1 1.209(3) . ?
O3 C20 1.202(3) . ?
O6 C23 1.396(3) . ?
O6 C9 1.440(3) . ?
O9 C4 1.436(3) . ?
O9 C25 1.442(3) . ?
O8 C8 1.187(3) . ?
C20 C11 1.541(3) . ?
C15 C14 1.339(3) . ?
C15 C3 1.469(3) . ?
C15 C16 1.519(3) . ?
C7 C6 1.531(3) . ?
C7 C22 1.541(3) . ?
C7 C8 1.525(3) . ?
C7 C24 1.547(3) . ?
C14 H14 0.9300 . ?
C14 C13 1.508(3) . ?
C1 C2 1.469(3) . ?
C3 C4 1.496(3) . ?
C3 C2 1.335(3) . ?
C11 C10 1.554(3) . ?
C11 C22 1.566(3) . ?
C11 C12 1.586(3) . ?
C6 H6A 0.9700 . ?
C6 H6B 0.9700 . ?
C6 C5 1.522(3) . ?
C16 C18 1.518(3) . ?
C16 C17 1.530(3) . ?
C10 C9 1.526(3) . ?
C5 H5 0.9800 . ?
C5 C12 1.550(3) . ?
C5 C4 1.532(3) . ?
C13 H13A 0.9700 . ?
C13 H13B 0.9700 . ?
C13 C12 1.551(3) . ?
C22 H22 0.9800 . ?
C22 C23 1.536(3) . ?
C19 H19A 0.9600 . ?
C19 H19B 0.9600 . ?
C19 H19C 0.9600 . ?
C19 C12 1.551(3) . ?
C4 C25 1.468(3) . ?
C2 H2 0.9300 . ?
C23 H23 0.9800 . ?
C25 H25A 0.9700 . ?
C25 H25B 0.9700 . ?
C24 H24A 0.9600 . ?
C24 H24B 0.9600 . ?
C24 H24C 0.9600 . ?
C18 H18A 0.9600 . ?
C18 H18B 0.9600 . ?
C18 H18C 0.9600 . ?
C17 H17A 0.9600 . ?
C17 H17B 0.9600 . ?
C17 H17C 0.9600 . ?
C26 H26A 0.9600 . ?
C26 H26B 0.9600 . ?
C26 H26C 0.9600 . ?
C9 H9 0.9800 . ?
C9 C21 1.520(3) . ?
C21 H21A 0.9600 . ?
C21 H21B 0.9600 . ?
C21 H21C 0.9600 . ?

loop_
_geom_torsion_atom_site_label_1
_geom_torsion_atom_site_label_2
_geom_torsion_atom_site_label_3
_geom_torsion_atom_site_label_4
_geom_torsion
_geom_torsion_site_symmetry_1
_geom_torsion_site_symmetry_2
_geom_torsion_site_symmetry_3
_geom_torsion_site_symmetry_4
_geom_torsion_publ_flag
O5 C10 C9 O6 -171.63(19) . . . . ?
O5 C10 C9 C21 66.1(3) . . . . ?
O4 C20 C11 C10 31.4(2) . . . . ?
O4 C20 C11 C22 148.63(19) . . . . ?
O4 C20 C11 C12 -92.5(2) . . . . ?
O2 C1 C2 C3 8.8(3) . . . . ?
O1 C1 C2 C3 -169.4(2) . . . . ?
O3 C20 C11 C10 -150.4(2) . . . . ?
O3 C20 C11 C22 -33.1(3) . . . . ?
O3 C20 C11 C12 85.8(3) . . . . ?
C20 C11 C10 O5 -115.9(2) . . . . ?
C20 C11 C10 C9 67.1(2) . . . . ?
C20 C11 C22 C7 163.21(19) . . . . ?
C20 C11 C22 C23 -80.0(2) . . . . ?
C20 C11 C12 C5 -176.72(17) . . . . ?
C20 C11 C12 C13 63.9(2) . . . . ?
C20 C11 C12 C19 -55.9(2) . . . . ?
C15 C14 C13 C12 -37.2(3) . . . . ?
C15 C3 C4 O9 -146.81(19) . . . . ?
C15 C3 C4 C5 74.4(3) . . . . ?
C15 C3 C4 C25 -80.6(2) . . . . ?
C15 C3 C2 C1 -5.9(3) . . . . ?
C7 C6 C5 C12 -57.7(2) . . . . ?
C7 C6 C5 C4 174.37(19) . . . . ?
C7 C22 C23 O7 23.3(2) . . . . ?
C7 C22 C23 O6 143.44(19) . . . . ?
C14 C15 C3 C4 -25.1(3) . . . . ?
C14 C15 C3 C2 161.1(2) . . . . ?
C14 C15 C16 O2 -139.3(2) . . . . ?
C14 C15 C16 C18 -23.0(3) . . . . ?
C14 C15 C16 C17 103.1(2) . . . . ?
C14 C13 C12 C11 -161.21(18) . . . . ?
C14 C13 C12 C5 82.2(2) . . . . ?
C14 C13 C12 C19 -42.1(2) . . . . ?
C1 O2 C16 C15 -43.1(3) . . . . ?
C1 O2 C16 C18 -165.77(19) . . . . ?
C1 O2 C16 C17 77.0(2) . . . . ?
C3 C15 C14 C13 -3.4(4) . . . . ?
C3 C15 C16 O2 43.1(2) . . . . ?
C3 C15 C16 C18 159.38(19) . . . . ?
C3 C15 C16 C17 -74.5(2) . . . . ?
C3 C4 C25 O9 -103.9(2) . . . . ?
C11 C10 C9 O6 5.5(3) . . . . ?
C11 C10 C9 C21 -116.8(2) . . . . ?
C11 C22 C23 O7 -101.6(2) . . . . ?
C11 C22 C23 O6 18.6(3) . . . . ?
C6 C7 C22 C11 -33.6(3) . . . . ?
C6 C7 C22 C23 -154.77(19) . . . . ?
C6 C7 C8 O7 155.67(18) . . . . ?
C6 C7 C8 O8 -28.3(4) . . . . ?
C6 C5 C12 C11 68.9(2) . . . . ?
C6 C5 C12 C13 -170.67(18) . . . . ?
C6 C5 C12 C19 -48.7(2) . . . . ?
C6 C5 C4 O9 -50.2(3) . . . . ?
C6 C5 C4 C3 89.0(3) . . . . ?
C6 C5 C4 C25 -116.8(2) . . . . ?
C16 O2 C1 O1 -163.9(2) . . . . ?
C16 O2 C1 C2 17.8(3) . . . . ?
C16 C15 C14 C13 179.3(2) . . . . ?
C16 C15 C3 C4 152.50(18) . . . . ?
C16 C15 C3 C2 -21.3(3) . . . . ?
C10 C11 C22 C7 -81.8(2) . . . . ?
C10 C11 C22 C23 35.0(2) . . . . ?
C10 C11 C12 C5 64.0(2) . . . . ?
C10 C11 C12 C13 -55.4(2) . . . . ?
C10 C11 C12 C19 -175.19(17) . . . . ?
C5 C4 C25 O9 100.6(2) . . . . ?
C22 C7 C6 C5 38.3(3) . . . . ?
C22 C7 C8 O7 29.4(2) . . . . ?
C22 C7 C8 O8 -154.6(2) . . . . ?
C22 C11 C10 O5 129.0(2) . . . . ?
C22 C11 C10 C9 -48.0(2) . . . . ?
C22 C11 C12 C5 -59.9(2) . . . . ?
C22 C11 C12 C13 -179.27(18) . . . . ?
C22 C11 C12 C19 60.9(2) . . . . ?
C8 O7 C23 O6 -129.15(18) . . . . ?
C8 O7 C23 C22 -5.4(2) . . . . ?
C8 C7 C6 C5 -79.4(2) . . . . ?
C8 C7 C22 C11 90.4(2) . . . . ?
C8 C7 C22 C23 -30.8(2) . . . . ?
C12 C11 C10 O5 5.1(3) . . . . ?
C12 C11 C10 C9 -171.87(18) . . . . ?
C12 C11 C22 C7 44.5(3) . . . . ?
C12 C11 C22 C23 161.28(18) . . . . ?
C12 C5 C4 O9 -177.37(17) . . . . ?
C12 C5 C4 C3 -38.1(3) . . . . ?
C12 C5 C4 C25 116.0(2) . . . . ?
C4 C3 C2 C1 -179.58(19) . . . . ?
C4 C5 C12 C11 -164.11(18) . . . . ?
C4 C5 C12 C13 -43.6(2) . . . . ?
C4 C5 C12 C19 78.4(2) . . . . ?
C2 C3 C4 O9 27.0(3) . . . . ?
C2 C3 C4 C5 -111.8(2) . . . . ?
C2 C3 C4 C25 93.2(3) . . . . ?
C23 O7 C8 O8 168.1(2) . . . . ?
C23 O7 C8 C7 -15.5(2) . . . . ?
C23 O6 C9 C10 52.3(2) . . . . ?
C23 O6 C9 C21 178.6(2) . . . . ?
C25 O9 C4 C3 106.6(2) . . . . ?
C25 O9 C4 C5 -111.3(2) . . . . ?
C24 C7 C6 C5 164.49(19) . . . . ?
C24 C7 C22 C11 -158.7(2) . . . . ?
C24 C7 C22 C23 80.1(2) . . . . ?
C24 C7 C8 O7 -85.9(2) . . . . ?
C24 C7 C8 O8 90.1(3) . . . . ?
C26 O4 C20 O3 -2.9(3) . . . . ?
C26 O4 C20 C11 175.43(18) . . . . ?
C9 O6 C23 O7 51.5(2) . . . . ?
C9 O6 C23 C22 -66.9(3) . . . . ?
